data_2227531
loop_
_publ_author_name
'Xue, Ling-Wei'
'Zhao, Gan-Qing'
'Han, Yong-Jun'
'Chen, Li-Hua'
'Peng, Qin-Long'

_publ_section_title
;
 {<i>N</i>,<i>N</i>-Dimethyl-<i>N</i>'-[1-(2-pyridyl)ethylidene]propane-1,3-diamine}bis(thiocyanato-\k<i>N</i>)copper(II)
;
_journal_coeditor_code HB5636
_journal_issue 10
_journal_name_full 'Acta Crystallographica Section E'
_journal_page_first m1274
_journal_paper_doi 10.1107/S1600536810036378
_journal_volume 66
_journal_year 2010
_chemical_formula_iupac '[Cu (N C S)2 (C12 H19 N3)]'
_chemical_formula_moiety 'C14 H19 Cu N5 S2'
_chemical_formula_sum 'C14 H19 Cu N5 S2'
_chemical_formula_weight 385.00
_chemical_name_systematic
;
{<i>N</i>,<i>N</i>-Dimethyl-<i>N</i>'-[1-(2-pyridyl)ethylidene]propane-1,3-
diamine}bis(thiocyanato-\k<i>N</i>)copper(II)
;
_space_group_IT_number 14
_symmetry_cell_setting monoclinic
_symmetry_space_group_name_Hall '-P 2ybc'
_symmetry_space_group_name_H-M 'P 1 21/c 1'
_atom_sites_solution_hydrogens geom
_atom_sites_solution_primary direct
_atom_sites_solution_secondary difmap
_audit_creation_method SHELXL-97
_cell_angle_alpha 90.00
_cell_angle_beta 103.559(2)
_cell_angle_gamma 90.00
_cell_formula_units_Z 4
_cell_length_a 13.723(2)
_cell_length_b 7.2380(12)
_cell_length_c 18.237(3)
_cell_measurement_reflns_used 2747
_cell_measurement_temperature 298(2)
_cell_measurement_theta_max 24.5
_cell_measurement_theta_min 2.3
_cell_volume 1760.9(5)
_computing_cell_refinement 'SAINT (Bruker, 1998)'
_computing_data_collection 'SMART (Bruker, 1998)'
_computing_data_reduction 'SAINT (Bruker, 1998)'
_computing_molecular_graphics 'SHELXTL (Sheldrick, 2008)'
_computing_publication_material 'SHELXTL (Sheldrick, 2008)'
_computing_structure_refinement 'SHELXL97 (Sheldrick, 2008)'
_computing_structure_solution 'SHELXS97 (Sheldrick, 2008)'
_diffrn_ambient_temperature 298(2)
_diffrn_measured_fraction_theta_full 0.991
_diffrn_measured_fraction_theta_max 0.991
_diffrn_measurement_device_type 'Bruker SMART CCD'
_diffrn_measurement_method \w
_diffrn_radiation_monochromator graphite
_diffrn_radiation_source 'fine-focus sealed tube'
_diffrn_radiation_type MoK\a
_diffrn_radiation_wavelength 0.71073
_diffrn_reflns_av_R_equivalents 0.0414
_diffrn_reflns_av_sigmaI/netI 0.0411
_diffrn_reflns_limit_h_max 17
_diffrn_reflns_limit_h_min -15
_diffrn_reflns_limit_k_max 9
_diffrn_reflns_limit_k_min -9
_diffrn_reflns_limit_l_max 23
_diffrn_reflns_limit_l_min -23
_diffrn_reflns_number 13886
_diffrn_reflns_theta_full 27.00
_diffrn_reflns_theta_max 27.00
_diffrn_reflns_theta_min 2.30
_diffrn_standards_number 0
_exptl_absorpt_coefficient_mu 1.480
_exptl_absorpt_correction_T_max 0.7463
_exptl_absorpt_correction_T_min 0.7271
_exptl_absorpt_correction_type multi-scan
_exptl_absorpt_process_details '(SADABS; Sheldrick, 1996)'
_exptl_crystal_colour blue
_exptl_crystal_density_diffrn 1.452
_exptl_crystal_density_method 'not measured'
_exptl_crystal_description block
_exptl_crystal_F_000 796
_exptl_crystal_size_max 0.23
_exptl_crystal_size_mid 0.21
_exptl_crystal_size_min 0.21
_refine_diff_density_max 0.574
_refine_diff_density_min -0.470
_refine_ls_extinction_method none
_refine_ls_goodness_of_fit_ref 1.035
_refine_ls_hydrogen_treatment constr
_refine_ls_matrix_type full
_refine_ls_number_parameters 237
_refine_ls_number_reflns 3816
_refine_ls_number_restraints 16
_refine_ls_restrained_S_all 1.071
_refine_ls_R_factor_all 0.0681
_refine_ls_R_factor_gt 0.0422
_refine_ls_shift/su_max 0.000
_refine_ls_shift/su_mean 0.000
_refine_ls_structure_factor_coef Fsqd
_refine_ls_weighting_details 'calc w=1/[\s^2^(Fo^2^)+(0.0492P)^2^+0.6842P] where P=(Fo^2^+2Fc^2^)/3'
_refine_ls_weighting_scheme calc
_refine_ls_wR_factor_gt 0.0985
_refine_ls_wR_factor_ref 0.1105
_reflns_number_gt 2698
_reflns_number_total 3816
_reflns_threshold_expression I>2\s(I)
_cod_data_source_file hb5636.cif
_cod_data_source_block I
_cod_original_sg_symbol_H-M 'P 21/c'
_cod_database_code 2227531
_cod_database_fobs_code 2227531

loop_
_symmetry_equiv_pos_as_xyz
'x, y, z'
'-x, y+1/2, -z+1/2'
'-x, -y, -z'
'x, -y-1/2, z-1/2'

loop_
_atom_site_type_symbol
_atom_site_label
_atom_site_fract_x
_atom_site_fract_y
_atom_site_fract_z
_atom_site_U_iso_or_equiv
_atom_site_adp_type
_atom_site_calc_flag
_atom_site_refinement_flags
_atom_site_occupancy
_atom_site_disorder_assembly
_atom_site_disorder_group
Cu Cu1 0.24814(3) 0.82783(5) 0.39009(2) 0.04378(15) Uani d . 1 . .
N N1 0.3853(2) 0.8651(4) 0.36614(15) 0.0459(7) Uani d . 1 A .
N N2 0.2846(2) 1.0789(4) 0.43585(14) 0.0457(6) Uani d . 1 A .
N N4 0.2763(2) 0.7053(4) 0.50065(18) 0.0594(8) Uani d . 1 A .
N N5 0.2289(2) 0.5969(5) 0.33292(18) 0.0624(8) Uani d . 1 A .
S S1 0.2253(2) 0.6298(3) 0.63328(10) 0.1725(10) Uani d U 1 A .
S S2 0.23557(7) 0.28351(14) 0.24673(6) 0.0611(3) Uani d . 1 A .
C C1 0.4337(3) 0.7542(6) 0.3285(2) 0.0647(10) Uani d . 1 . .
H H1 0.4028 0.6446 0.3090 0.078 Uiso calc R 1 A .
C C2 0.5270(3) 0.7936(7) 0.3170(2) 0.0752(13) Uani d . 1 A .
H H2 0.5584 0.7124 0.2904 0.090 Uiso calc R 1 . .
C C3 0.5724(3) 0.9539(7) 0.3454(2) 0.0716(12) Uani d . 1 . .
H H3 0.6358 0.9835 0.3388 0.086 Uiso calc R 1 A .
C C4 0.5236(3) 1.0714(6) 0.3839(2) 0.0601(10) Uani d . 1 A .
H H4 0.5533 1.1821 0.4032 0.072 Uiso calc R 1 . .
C C5 0.4300(2) 1.0238(5) 0.39356(17) 0.0443(7) Uani d . 1 . .
C C6 0.3702(2) 1.1400(4) 0.43399(18) 0.0452(8) Uani d . 1 A .
C C7 0.4155(3) 1.3171(5) 0.4690(2) 0.0701(12) Uani d . 1 . .
H H7A 0.4090 1.4104 0.4307 0.105 Uiso calc R 1 A .
H H7B 0.4851 1.2979 0.4921 0.105 Uiso calc R 1 . .
H H7C 0.3812 1.3563 0.5065 0.105 Uiso calc R 1 . .
N N3 0.0939(2) 0.8665(4) 0.36804(17) 0.0606(8) Uani d PD 0.465(11) A 1
C C8 0.2202(3) 1.1843(5) 0.4750(2) 0.0684(11) Uani d PD 0.465(11) A 1
H H8A 0.2116 1.3077 0.4538 0.082 Uiso calc PR 0.465(11) A 1
H H8B 0.2549 1.1961 0.5276 0.082 Uiso calc PR 0.465(11) A 1
C C9 0.1197(6) 1.1045(16) 0.4713(5) 0.062(3) Uani d PD 0.465(11) A 1
H H9A 0.0797 1.1912 0.4924 0.074 Uiso calc PR 0.465(11) A 1
H H9B 0.1263 0.9918 0.5009 0.074 Uiso calc PR 0.465(11) A 1
C C10 0.0677(7) 1.0625(13) 0.3896(5) 0.056(3) Uani d PD 0.465(11) A 1
H H10A 0.0886 1.1517 0.3566 0.067 Uiso calc PR 0.465(11) A 1
H H10B -0.0043 1.0731 0.3830 0.067 Uiso calc PR 0.465(11) A 1
C C11 0.053(3) 0.696(4) 0.396(2) 0.092(10) Uani d PD 0.465(11) A 1
H H11A -0.0185 0.7058 0.3873 0.138 Uiso calc PR 0.465(11) A 1
H H11B 0.0812 0.6838 0.4496 0.138 Uiso calc PR 0.465(11) A 1
H H11C 0.0705 0.5903 0.3705 0.138 Uiso calc PR 0.465(11) A 1
C C12 0.066(3) 0.888(6) 0.2842(6) 0.071(8) Uani d PD 0.465(11) A 1
H H12A -0.0053 0.9054 0.2678 0.107 Uiso calc PR 0.465(11) A 1
H H12B 0.0849 0.7789 0.2611 0.107 Uiso calc PR 0.465(11) A 1
H H12C 0.0998 0.9931 0.2700 0.107 Uiso calc PR 0.465(11) A 1
N N3' 0.0939(2) 0.8665(4) 0.36804(17) 0.0606(8) Uani d PD 0.535(11) A 2
C C8' 0.2202(3) 1.1843(5) 0.4750(2) 0.0684(11) Uani d PD 0.535(11) A 2
H H8'A 0.2415 1.3124 0.4803 0.082 Uiso calc PR 0.535(11) A 2
H H8'B 0.2252 1.1336 0.5250 0.082 Uiso calc PR 0.535(11) A 2
C C9' 0.1099(5) 1.1713(11) 0.4277(7) 0.077(3) Uani d PD 0.535(11) A 2
H H9'A 0.0703 1.2595 0.4484 0.093 Uiso calc PR 0.535(11) A 2
H H9'B 0.1091 1.2112 0.3768 0.093 Uiso calc PR 0.535(11) A 2
C C10' 0.0573(6) 0.9862(12) 0.4224(6) 0.069(3) Uani d PD 0.535(11) A 2
H H10C 0.0711 0.9278 0.4717 0.082 Uiso calc PR 0.535(11) A 2
H H10D -0.0145 1.0035 0.4055 0.082 Uiso calc PR 0.535(11) A 2
C C11' 0.036(2) 0.703(3) 0.3837(17) 0.071(5) Uani d PD 0.535(11) A 2
H H11D -0.0346 0.7331 0.3720 0.106 Uiso calc PR 0.535(11) A 2
H H11E 0.0569 0.6702 0.4360 0.106 Uiso calc PR 0.535(11) A 2
H H11F 0.0467 0.6009 0.3531 0.106 Uiso calc PR 0.535(11) A 2
C C12' 0.052(3) 0.896(5) 0.2860(6) 0.071(7) Uani d PD 0.535(11) A 2
H H12D -0.0197 0.9133 0.2770 0.106 Uiso calc PR 0.535(11) A 2
H H12E 0.0653 0.7900 0.2584 0.106 Uiso calc PR 0.535(11) A 2
H H12F 0.0815 1.0035 0.2697 0.106 Uiso calc PR 0.535(11) A 2
C C13 0.2546(3) 0.6730(5) 0.5551(2) 0.0572(9) Uani d . 1 . .
C C14 0.2316(2) 0.4674(5) 0.29685(19) 0.0481(8) Uani d . 1 . .

loop_
_atom_site_aniso_label
_atom_site_aniso_U_11
_atom_site_aniso_U_22
_atom_site_aniso_U_33
_atom_site_aniso_U_12
_atom_site_aniso_U_13
_atom_site_aniso_U_23
Cu1 0.0369(2) 0.0457(2) 0.0496(2) -0.00511(18) 0.01183(16) -0.00953(18)
N1 0.0412(15) 0.0515(17) 0.0463(15) -0.0058(12) 0.0131(12) -0.0059(12)
N2 0.0448(16) 0.0426(16) 0.0496(15) 0.0014(13) 0.0109(12) -0.0037(12)
N4 0.066(2) 0.057(2) 0.0533(18) -0.0049(15) 0.0097(15) 0.0003(15)
N5 0.0559(19) 0.0598(19) 0.072(2) -0.0085(16) 0.0162(16) -0.0233(17)
S1 0.264(3) 0.178(2) 0.1026(12) -0.0650(18) 0.0974(15) 0.0160(12)
S2 0.0560(6) 0.0568(6) 0.0762(6) -0.0069(4) 0.0269(5) -0.0187(5)
C1 0.055(2) 0.078(3) 0.064(2) -0.011(2) 0.0212(19) -0.025(2)
C2 0.051(2) 0.107(4) 0.075(3) -0.005(2) 0.031(2) -0.023(2)
C3 0.042(2) 0.106(4) 0.071(3) -0.012(2) 0.0205(19) 0.002(2)
C4 0.045(2) 0.069(3) 0.064(2) -0.0139(19) 0.0068(17) 0.003(2)
C5 0.0366(17) 0.0494(19) 0.0435(17) -0.0030(15) 0.0024(13) 0.0060(15)
C6 0.0428(19) 0.0389(18) 0.0486(18) -0.0020(14) 0.0004(14) 0.0025(14)
C7 0.062(2) 0.046(2) 0.093(3) -0.0065(19) -0.001(2) -0.012(2)
N3 0.0378(16) 0.073(2) 0.069(2) -0.0027(15) 0.0079(14) -0.0122(17)
C8 0.069(3) 0.059(2) 0.079(3) 0.009(2) 0.023(2) -0.021(2)
C9 0.062(6) 0.061(7) 0.078(7) 0.003(5) 0.047(5) -0.009(5)
C10 0.034(5) 0.066(7) 0.072(6) 0.017(4) 0.019(4) 0.007(5)
C11 0.019(8) 0.155(18) 0.096(19) -0.026(9) 0.003(9) 0.037(10)
C12 0.032(9) 0.105(17) 0.065(12) -0.007(8) -0.012(8) 0.027(10)
N3' 0.0378(16) 0.073(2) 0.069(2) -0.0027(15) 0.0079(14) -0.0122(17)
C8' 0.069(3) 0.059(2) 0.079(3) 0.009(2) 0.023(2) -0.021(2)
C9' 0.067(6) 0.058(6) 0.126(10) 0.003(4) 0.061(7) -0.008(6)
C10' 0.058(5) 0.074(6) 0.083(7) 0.005(4) 0.034(5) 0.001(5)
C11' 0.038(12) 0.120(12) 0.053(6) -0.007(6) 0.007(8) 0.019(6)
C12' 0.050(13) 0.061(10) 0.100(15) -0.006(7) 0.013(8) 0.010(9)
C13 0.066(2) 0.043(2) 0.061(2) -0.0099(18) 0.0108(19) 0.0024(18)
C14 0.0348(17) 0.054(2) 0.0550(19) -0.0070(15) 0.0103(14) -0.0051(17)

loop_
_atom_type_symbol
_atom_type_description
_atom_type_scat_dispersion_real
_atom_type_scat_dispersion_imag
_atom_type_scat_source
C C 0.0033 0.0016 'International Tables Vol C Tables 4.2.6.8 and 6.1.1.4'
H H 0.0000 0.0000 'International Tables Vol C Tables 4.2.6.8 and 6.1.1.4'
N N 0.0061 0.0033 'International Tables Vol C Tables 4.2.6.8 and 6.1.1.4'
S S 0.1246 0.1234 'International Tables Vol C Tables 4.2.6.8 and 6.1.1.4'
Cu Cu 0.3201 1.2651 'International Tables Vol C Tables 4.2.6.8 and 6.1.1.4'

loop_
_geom_angle_atom_site_label_1
_geom_angle_atom_site_label_2
_geom_angle_atom_site_label_3
_geom_angle_site_symmetry_1
_geom_angle_site_symmetry_3
_geom_angle
_geom_angle_publ_flag
N5 Cu1 N2 . . 169.17(12) n
N5 Cu1 N1 . . 90.84(12) n
N2 Cu1 N1 . . 79.51(11) n
N5 Cu1 N3 . . 90.46(12) n
N2 Cu1 N3 . . 95.82(11) n
N1 Cu1 N3 . . 152.40(12) n
N5 Cu1 N4 . . 96.85(13) n
N2 Cu1 N4 . . 90.64(11) n
N1 Cu1 N4 . . 106.39(12) n
N3 Cu1 N4 . . 100.82(12) n
C1 N1 C5 . . 117.9(3) ?
C1 N1 Cu1 . . 128.7(3) ?
C5 N1 Cu1 . . 113.4(2) ?
C6 N2 C8 . . 119.9(3) ?
C6 N2 Cu1 . . 116.6(2) ?
C8 N2 Cu1 . . 123.3(2) ?
C13 N4 Cu1 . . 152.2(3) ?
C14 N5 Cu1 . . 169.4(3) ?
N1 C1 C2 . . 123.3(4) ?
N1 C1 H1 . . 118.4 ?
C2 C1 H1 . . 118.4 ?
C3 C2 C1 . . 118.6(4) ?
C3 C2 H2 . . 120.7 ?
C1 C2 H2 . . 120.7 ?
C2 C3 C4 . . 119.2(4) ?
C2 C3 H3 . . 120.4 ?
C4 C3 H3 . . 120.4 ?
C3 C4 C5 . . 119.4(4) ?
C3 C4 H4 . . 120.3 ?
C5 C4 H4 . . 120.3 ?
N1 C5 C4 . . 121.6(3) ?
N1 C5 C6 . . 114.3(3) ?
C4 C5 C6 . . 124.1(3) ?
N2 C6 C5 . . 116.1(3) ?
N2 C6 C7 . . 125.6(3) ?
C5 C6 C7 . . 118.3(3) ?
C6 C7 H7A . . 109.5 ?
C6 C7 H7B . . 109.5 ?
H7A C7 H7B . . 109.5 ?
C6 C7 H7C . . 109.5 ?
H7A C7 H7C . . 109.5 ?
H7B C7 H7C . . 109.5 ?
C12 N3 C11 . . 114(2) ?
C12 N3 C10 . . 98.4(18) ?
C11 N3 C10 . . 122.9(19) ?
C12 N3 Cu1 . . 102.7(18) ?
C11 N3 Cu1 . . 105.6(16) ?
C10 N3 Cu1 . . 111.3(4) ?
N2 C8 C9 . . 115.7(4) ?
N2 C8 H8A . . 108.3 ?
C9 C8 H8A . . 108.3 ?
N2 C8 H8B . . 108.3 ?
C9 C8 H8B . . 108.3 ?
H8A C8 H8B . . 107.4 ?
C8 C9 C10 . . 109.8(7) ?
C8 C9 H9A . . 109.7 ?
C10 C9 H9A . . 109.7 ?
C8 C9 H9B . . 109.7 ?
C10 C9 H9B . . 109.7 ?
H9A C9 H9B . . 108.2 ?
C9 C10 N3 . . 110.5(7) ?
C9 C10 H10A . . 109.5 ?
N3 C10 H10A . . 109.5 ?
C9 C10 H10B . . 109.5 ?
N3 C10 H10B . . 109.5 ?
H10A C10 H10B . . 108.1 ?
N3 C11 H11A . . 109.5 ?
N3 C11 H11B . . 109.5 ?
H11A C11 H11B . . 109.5 ?
N3 C11 H11C . . 109.5 ?
H11A C11 H11C . . 109.5 ?
H11B C11 H11C . . 109.5 ?
N3 C12 H12A . . 109.5 ?
N3 C12 H12B . . 109.5 ?
H12A C12 H12B . . 109.5 ?
N3 C12 H12C . . 109.5 ?
H12A C12 H12C . . 109.5 ?
H12B C12 H12C . . 109.5 ?
C10' C9' H9'A . . 107.7 ?
C10' C9' H9'B . . 107.7 ?
H9'A C9' H9'B . . 107.1 ?
C9' C10' H10C . . 109.9 ?
C9' C10' H10D . . 109.9 ?
H10C C10' H10D . . 108.3 ?
H11D C11' H11E . . 109.5 ?
H11D C11' H11F . . 109.5 ?
H11E C11' H11F . . 109.5 ?
H12D C12' H12E . . 109.5 ?
H12D C12' H12F . . 109.5 ?
H12E C12' H12F . . 109.5 ?
N4 C13 S1 . . 178.9(4) ?
N5 C14 S2 . . 179.4(3) ?

loop_
_geom_bond_atom_site_label_1
_geom_bond_atom_site_label_2
_geom_bond_site_symmetry_2
_geom_bond_distance
_geom_bond_publ_flag
Cu1 N5 . 1.955(3) y
Cu1 N2 . 2.013(3) y
Cu1 N1 . 2.047(3) y
Cu1 N3 . 2.078(3) y
Cu1 N4 . 2.153(3) y
N1 C1 . 1.331(4) ?
N1 C5 . 1.343(4) ?
N2 C6 . 1.264(4) ?
N2 C8 . 1.472(4) ?
N4 C13 . 1.126(4) ?
N5 C14 . 1.151(4) ?
S1 C13 . 1.600(4) ?
S2 C14 . 1.622(4) ?
C1 C2 . 1.375(5) ?
C1 H1 . 0.9300 ?
C2 C3 . 1.361(6) ?
C2 H2 . 0.9300 ?
C3 C4 . 1.373(5) ?
C3 H3 . 0.9300 ?
C4 C5 . 1.380(5) ?
C4 H4 . 0.9300 ?
C5 C6 . 1.486(5) ?
C6 C7 . 1.500(4) ?
C7 H7A . 0.9600 ?
C7 H7B . 0.9600 ?
C7 H7C . 0.9600 ?
N3 C12 . 1.494(9) ?
N3 C11 . 1.494(9) ?
N3 C10 . 1.537(7) ?
C8 C9 . 1.483(7) ?
C8 H8A . 0.9700 ?
C8 H8B . 0.9700 ?
C9 C10 . 1.525(9) ?
C9 H9A . 0.9700 ?
C9 H9B . 0.9700 ?
C10 H10A . 0.9700 ?
C10 H10B . 0.9700 ?
C11 H11A . 0.9600 ?
C11 H11B . 0.9600 ?
C11 H11C . 0.9600 ?
C12 H12A . 0.9600 ?
C12 H12B . 0.9600 ?
C12 H12C . 0.9600 ?
C9' C10' . 1.514(9) ?
C9' H9'A . 0.9700 ?
C9' H9'B . 0.9700 ?
C10' H10C . 0.9700 ?
C10' H10D . 0.9700 ?
C11' H11D . 0.9600 ?
C11' H11E . 0.9600 ?
C11' H11F . 0.9600 ?
C12' H12D . 0.9600 ?
C12' H12E . 0.9600 ?
C12' H12F . 0.9600 ?
